data_7032266
loop_
_publ_author_name
'Pfaff, Ulrike'
'Filipczyk, Grzegorz'
'Hildebrandt, Alexander'
'Korb, Marcus'
'Lang, Heinrich'

_publ_section_title
;
 1,3,5-Triferrocenyl-2,4,6-tris(ethynylferrocenyl)-benzene - a new member
 of the family of multiferrocenyl-functionalized cyclic systems.
;
_journal_issue 43
_journal_name_full 'Dalton transactions (Cambridge, England : 2003)'
_journal_page_first 16310
_journal_page_last 16321
_journal_paper_doi 10.1039/c4dt02307b
_journal_volume 43
_journal_year 2014
_chemical_formula_moiety 'C18 H9 Cl3 Fe I2'
_chemical_formula_sum 'C18 H9 Cl3 Fe I2'
_chemical_formula_weight 641.25
_chemical_name_systematic
; 
 ? 
;
_space_group_crystal_system triclinic
_space_group_IT_number 2
_space_group_name_Hall '-P 1'
_space_group_name_H-M_alt 'P -1'
_symmetry_space_group_name_Hall '-P 1'
_symmetry_space_group_name_H-M 'P -1'
_atom_sites_solution_hydrogens geom
_atom_sites_solution_primary direct
_atom_sites_solution_secondary difmap
_audit_creation_method SHELXL-97
_cell_angle_alpha 69.747(6)
_cell_angle_beta 74.437(6)
_cell_angle_gamma 72.227(7)
_cell_formula_units_Z 2
_cell_length_a 7.4387(5)
_cell_length_b 10.1811(8)
_cell_length_c 13.7230(8)
_cell_measurement_reflns_used 3499
_cell_measurement_temperature 110.00(10)
_cell_measurement_theta_max 28.6230
_cell_measurement_theta_min 3.3300
_cell_volume 912.99(12)
_computing_cell_refinement
;
CrysAlisPro, Agilent Technologies,
Version 1.171.36.28 (release 01-02-2013 CrysAlis171 .NET)
(compiled Feb  1 2013,16:14:44)
;
_computing_data_collection
;
CrysAlisPro, Agilent Technologies,
Version 1.171.36.28 (release 01-02-2013 CrysAlis171 .NET)
(compiled Feb  1 2013,16:14:44)
;
_computing_data_reduction
;
CrysAlisPro, Agilent Technologies,
Version 1.171.36.28 (release 01-02-2013 CrysAlis171 .NET)
(compiled Feb  1 2013,16:14:44)
;
_computing_molecular_graphics
;
ORTEP-3 for Windows (Farrugia, 2012)
;
_computing_publication_material
;
WinGX (Farrugia, 2012), CIFTAB (Sheldrick, 1997)
;
_computing_structure_refinement 'SHELXL-97 (Sheldrick, 1997)'
_computing_structure_solution 'SHELXS-97 (Sheldrick, 1990)'
_diffrn_ambient_temperature 110.00(10)
_diffrn_measured_fraction_theta_full 0.994
_diffrn_measured_fraction_theta_max 0.994
_diffrn_measurement_device_type 'oxford gemini s'
_diffrn_measurement_method '\w scans'
_diffrn_radiation_monochromator graphite
_diffrn_radiation_source 'fine-focus sealed tube'
_diffrn_radiation_type MoK\a
_diffrn_radiation_wavelength 0.71073
_diffrn_reflns_av_R_equivalents 0.0243
_diffrn_reflns_av_sigmaI/netI 0.0378
_diffrn_reflns_limit_h_max 8
_diffrn_reflns_limit_h_min -9
_diffrn_reflns_limit_k_max 12
_diffrn_reflns_limit_k_min -10
_diffrn_reflns_limit_l_max 16
_diffrn_reflns_limit_l_min -16
_diffrn_reflns_number 6949
_diffrn_reflns_theta_full 26.00
_diffrn_reflns_theta_max 26.00
_diffrn_reflns_theta_min 3.03
_diffrn_standards_decay_% 0
_diffrn_standards_interval_count 50
_diffrn_standards_interval_time 10
_diffrn_standards_number 2
_exptl_absorpt_coefficient_mu 4.643
_exptl_absorpt_correction_T_max 1.00000
_exptl_absorpt_correction_T_min 0.65170
_exptl_absorpt_correction_type multi-scan
_exptl_absorpt_process_details
;
CrysAlisPro, Agilent Technologies,
Version 1.171.36.28 (release 01-02-2013 CrysAlis171 .NET)
(compiled Feb  1 2013,16:14:44)
Empirical absorption correction using spherical harmonics,
 implemented in SCALE3 ABSPACK scaling algorithm.
;
_exptl_crystal_colour orange
_exptl_crystal_density_diffrn 2.333
_exptl_crystal_density_method 'not measured'
_exptl_crystal_description block
_exptl_crystal_F_000 600
_exptl_crystal_size_max 0.38
_exptl_crystal_size_mid 0.2
_exptl_crystal_size_min 0.2
_refine_diff_density_max 0.841
_refine_diff_density_min -0.584
_refine_diff_density_rms 0.109
_refine_ls_extinction_method none
_refine_ls_goodness_of_fit_ref 1.032
_refine_ls_hydrogen_treatment constr
_refine_ls_matrix_type full
_refine_ls_number_parameters 217
_refine_ls_number_reflns 3562
_refine_ls_number_restraints 0
_refine_ls_restrained_S_all 1.032
_refine_ls_R_factor_all 0.0288
_refine_ls_R_factor_gt 0.0243
_refine_ls_shift/su_max 0.000
_refine_ls_shift/su_mean 0.000
_refine_ls_structure_factor_coef Fsqd
_refine_ls_weighting_details 'calc w=1/[\s^2^(Fo^2^)+(0.0184P)^2^+0.0000P] where P=(Fo^2^+2Fc^2^)/3'
_refine_ls_weighting_scheme calc
_refine_ls_wR_factor_gt 0.0497
_refine_ls_wR_factor_ref 0.0513
_reflns_number_gt 3215
_reflns_number_total 3562
_reflns_threshold_expression >2sigma(I)
_cod_data_source_file c4dt02307b2.cif
_cod_data_source_block UPI2Cl3Fc
_cod_depositor_comments 'Adding full bibliography for 7032266--7032268.cif.'
_cod_original_cell_volume 912.99(11)
_cod_database_code 7032266

loop_
_symmetry_equiv_pos_as_xyz
'x, y, z'
'-x, -y, -z'

loop_
_atom_site_label
_atom_site_type_symbol
_atom_site_fract_x
_atom_site_fract_y
_atom_site_fract_z
_atom_site_U_iso_or_equiv
_atom_site_adp_type
_atom_site_occupancy
_atom_site_symmetry_multiplicity
_atom_site_calc_flag
_atom_site_refinement_flags
C1 C 0.6108(4) 0.3523(3) 0.1813(2) 0.0139(7) Uani 1 1 d .
C2 C 0.5325(4) 0.3317(3) 0.2883(2) 0.0138(7) Uani 1 1 d .
C3 C 0.3915(4) 0.2536(3) 0.3335(2) 0.0146(7) Uani 1 1 d .
C4 C 0.3242(4) 0.1997(3) 0.2732(2) 0.0132(7) Uani 1 1 d .
C5 C 0.4028(4) 0.2238(3) 0.1662(2) 0.0138(7) Uani 1 1 d .
C6 C 0.5472(4) 0.2993(3) 0.1184(2) 0.0133(7) Uani 1 1 d .
C7 C 0.6326(4) 0.3180(3) 0.0095(2) 0.0152(7) Uani 1 1 d .
C8 C 0.7075(4) 0.3282(4) -0.0808(2) 0.0160(7) Uani 1 1 d .
C9 C 0.7911(4) 0.3423(3) -0.1890(2) 0.0131(7) Uani 1 1 d .
C10 C 0.7719(4) 0.2608(4) -0.2512(2) 0.0145(7) Uani 1 1 d .
H10 H 0.7016 0.1908 -0.2281 0.017 Uiso 1 1 calc R
C11 C 0.8788(4) 0.3063(4) -0.3537(2) 0.0148(7) Uani 1 1 d .
H11 H 0.8895 0.2721 -0.4102 0.018 Uiso 1 1 calc R
C12 C 0.9672(5) 0.4127(4) -0.3558(2) 0.0157(7) Uani 1 1 d .
H12 H 1.0463 0.4597 -0.4138 0.019 Uiso 1 1 calc R
C13 C 0.9148(4) 0.4354(3) -0.2548(2) 0.0154(7) Uani 1 1 d .
H13 H 0.9537 0.4993 -0.2346 0.018 Uiso 1 1 calc R
C14 C 1.1667(5) 0.0934(4) -0.1123(2) 0.0172(7) Uani 1 1 d .
H14 H 1.1088 0.0887 -0.0425 0.021 Uiso 1 1 calc R
C15 C 1.1466(4) 0.0100(3) -0.1714(2) 0.0160(7) Uani 1 1 d .
H15 H 1.0737 -0.0585 -0.1473 0.019 Uiso 1 1 calc R
C16 C 1.2578(5) 0.0502(4) -0.2737(2) 0.0166(7) Uani 1 1 d .
H16 H 1.2710 0.0122 -0.3285 0.020 Uiso 1 1 calc R
C17 C 1.3453(4) 0.1582(4) -0.2781(2) 0.0153(7) Uani 1 1 d .
H17 H 1.4252 0.2037 -0.3364 0.018 Uiso 1 1 calc R
C18 C 1.2898(4) 0.1851(4) -0.1774(2) 0.0172(7) Uani 1 1 d .
H18 H 1.3272 0.2505 -0.1581 0.021 Uiso 1 1 calc R
Cl1 Cl 0.32938(12) 0.15535(10) 0.08799(6) 0.02132(19) Uani 1 1 d .
Cl2 Cl 0.29551(12) 0.22469(9) 0.46670(6) 0.02157(19) Uani 1 1 d .
Cl3 Cl 0.79068(12) 0.44439(9) 0.12204(6) 0.02116(18) Uani 1 1 d .
Fe1 Fe 1.05318(6) 0.22536(5) -0.24279(3) 0.01053(10) Uani 1 1 d .
I1 I 0.11682(3) 0.07895(3) 0.342939(16) 0.02209(7) Uani 1 1 d .
I2 I 0.62050(3) 0.42047(2) 0.379541(16) 0.02089(7) Uani 1 1 d .

loop_
_atom_site_aniso_label
_atom_site_aniso_U_11
_atom_site_aniso_U_22
_atom_site_aniso_U_33
_atom_site_aniso_U_23
_atom_site_aniso_U_13
_atom_site_aniso_U_12
C1 0.0129(17) 0.0110(17) 0.0160(16) -0.0033(13) -0.0006(13) -0.0027(13)
C2 0.0186(18) 0.0119(18) 0.0132(16) -0.0076(13) -0.0038(13) -0.0015(14)
C3 0.0166(18) 0.0137(18) 0.0076(15) -0.0014(12) 0.0007(12) 0.0000(13)
C4 0.0115(16) 0.0100(17) 0.0160(16) -0.0020(13) -0.0010(13) -0.0027(13)
C5 0.0151(17) 0.0127(17) 0.0132(16) -0.0053(13) -0.0023(13) -0.0013(13)
C6 0.0145(17) 0.0105(17) 0.0106(16) -0.0036(13) 0.0006(13) 0.0011(13)
C7 0.0142(17) 0.0121(18) 0.0178(17) -0.0033(13) -0.0043(13) -0.0010(13)
C8 0.0141(17) 0.0139(18) 0.0198(18) -0.0050(14) -0.0052(14) -0.0010(14)
C9 0.0105(16) 0.0158(18) 0.0104(15) -0.0037(13) -0.0016(12) 0.0002(13)
C10 0.0119(17) 0.0171(18) 0.0144(16) -0.0052(13) -0.0011(13) -0.0036(13)
C11 0.0160(17) 0.0201(19) 0.0085(15) -0.0061(13) -0.0029(13) -0.0017(14)
C12 0.0161(17) 0.0165(19) 0.0100(15) 0.0010(13) -0.0032(13) -0.0024(14)
C13 0.0156(17) 0.0112(18) 0.0181(17) -0.0042(13) -0.0050(13) 0.0003(13)
C14 0.0151(18) 0.021(2) 0.0120(16) 0.0002(14) -0.0040(13) -0.0030(14)
C15 0.0143(17) 0.0103(18) 0.0194(17) 0.0012(13) -0.0048(13) -0.0021(13)
C16 0.0161(17) 0.0167(19) 0.0151(16) -0.0047(13) -0.0043(13) 0.0001(14)
C17 0.0117(17) 0.0171(19) 0.0133(16) -0.0005(13) -0.0009(13) -0.0034(14)
C18 0.0183(18) 0.0192(19) 0.0172(17) -0.0061(14) -0.0081(14) -0.0034(14)
Cl1 0.0257(5) 0.0275(5) 0.0171(4) -0.0100(3) -0.0030(3) -0.0119(4)
Cl2 0.0272(5) 0.0257(5) 0.0101(4) -0.0058(3) 0.0020(3) -0.0078(4)
Cl3 0.0224(5) 0.0249(5) 0.0191(4) -0.0059(3) 0.0010(3) -0.0143(4)
Fe1 0.0104(2) 0.0118(3) 0.0088(2) -0.00230(18) -0.00191(17) -0.00248(18)
I1 0.02166(13) 0.02262(14) 0.02237(13) -0.00660(10) 0.00366(9) -0.01226(10)
I2 0.02406(14) 0.02416(14) 0.02039(13) -0.01236(10) -0.00564(9) -0.00576(10)

loop_
_atom_type_symbol
_atom_type_description
_atom_type_scat_dispersion_real
_atom_type_scat_dispersion_imag
_atom_type_scat_source
C C 0.0033 0.0016 'International Tables Vol C Tables 4.2.6.8 and 6.1.1.4'
Cl Cl 0.1484 0.1585 'International Tables Vol C Tables 4.2.6.8 and 6.1.1.4'
Fe Fe 0.3463 0.8444 'International Tables Vol C Tables 4.2.6.8 and 6.1.1.4'
I I -0.4742 1.8119 'International Tables Vol C Tables 4.2.6.8 and 6.1.1.4'
H H 0.0000 0.0000 'International Tables Vol C Tables 4.2.6.8 and 6.1.1.4'

loop_
_geom_angle_atom_site_label_1
_geom_angle_atom_site_label_2
_geom_angle_atom_site_label_3
_geom_angle
C2 C1 C6 121.4(3)
C2 C1 Cl3 120.8(2)
C6 C1 Cl3 117.8(2)
C3 C2 C1 118.9(3)
C3 C2 I2 120.3(2)
C1 C2 I2 120.8(2)
C2 C3 C4 121.2(3)
C2 C3 Cl2 119.5(2)
C4 C3 Cl2 119.3(3)
C5 C4 C3 118.6(3)
C5 C4 I1 120.6(2)
C3 C4 I1 120.7(2)
C4 C5 C6 121.8(3)
C4 C5 Cl1 120.7(3)
C6 C5 Cl1 117.5(2)
C5 C6 C1 118.0(3)
C5 C6 C7 121.3(3)
C1 C6 C7 120.6(3)
C8 C7 C6 177.5(3)
C7 C8 C9 178.3(3)
C8 C9 C13 126.7(3)
C8 C9 C10 125.7(3)
C13 C9 C10 107.5(3)
C8 C9 Fe1 125.1(2)
C13 C9 Fe1 69.29(17)
C10 C9 Fe1 69.24(16)
C11 C10 C9 107.8(3)
C11 C10 Fe1 70.30(18)
C9 C10 Fe1 69.59(17)
C11 C10 H10 126.1
C9 C10 H10 126.1
Fe1 C10 H10 125.6
C10 C11 C12 108.4(3)
C10 C11 Fe1 69.29(16)
C12 C11 Fe1 69.53(17)
C10 C11 H11 125.8
C12 C11 H11 125.8
Fe1 C11 H11 127.0
C13 C12 C11 108.5(3)
C13 C12 Fe1 69.47(17)
C11 C12 Fe1 70.00(18)
C13 C12 H12 125.7
C11 C12 H12 125.7
Fe1 C12 H12 126.4
C12 C13 C9 107.7(3)
C12 C13 Fe1 70.00(18)
C9 C13 Fe1 69.63(18)
C12 C13 H13 126.1
C9 C13 H13 126.1
Fe1 C13 H13 125.8
C18 C14 C15 108.8(3)
C18 C14 Fe1 70.18(17)
C15 C14 Fe1 69.87(17)
C18 C14 H14 125.6
C15 C14 H14 125.6
Fe1 C14 H14 125.9
C16 C15 C14 107.6(3)
C16 C15 Fe1 69.76(18)
C14 C15 Fe1 69.49(18)
C16 C15 H15 126.2
C14 C15 H15 126.2
Fe1 C15 H15 126.1
C17 C16 C15 108.3(3)
C17 C16 Fe1 69.63(18)
C15 C16 Fe1 69.79(17)
C17 C16 H16 125.8
C15 C16 H16 125.8
Fe1 C16 H16 126.3
C16 C17 C18 108.2(3)
C16 C17 Fe1 69.89(18)
C18 C17 Fe1 69.99(17)
C16 C17 H17 125.9
C18 C17 H17 125.9
Fe1 C17 H17 125.8
C14 C18 C17 107.1(3)
C14 C18 Fe1 69.32(17)
C17 C18 Fe1 69.23(17)
C14 C18 H18 126.4
C17 C18 H18 126.4
Fe1 C18 H18 126.6
C10 Fe1 C13 69.12(13)
C10 Fe1 C14 122.85(13)
C13 Fe1 C14 121.72(12)
C10 Fe1 C9 41.18(12)
C13 Fe1 C9 41.08(12)
C14 Fe1 C9 106.59(12)
C10 Fe1 C17 158.84(12)
C13 Fe1 C17 122.94(13)
C14 Fe1 C17 68.15(12)
C9 Fe1 C17 158.93(13)
C10 Fe1 C12 68.40(13)
C13 Fe1 C12 40.52(11)
C14 Fe1 C12 158.01(13)
C9 Fe1 C12 68.44(12)
C17 Fe1 C12 108.37(13)
C10 Fe1 C16 122.80(13)
C13 Fe1 C16 159.66(13)
C14 Fe1 C16 68.04(12)
C9 Fe1 C16 158.42(14)
C17 Fe1 C16 40.48(13)
C12 Fe1 C16 124.36(12)
C10 Fe1 C15 107.31(13)
C13 Fe1 C15 157.91(12)
C14 Fe1 C15 40.64(12)
C9 Fe1 C15 121.93(13)
C17 Fe1 C15 68.24(13)
C12 Fe1 C15 160.20(12)
C16 Fe1 C15 40.46(12)
C10 Fe1 C11 40.42(12)
C13 Fe1 C11 68.37(12)
C14 Fe1 C11 159.56(14)
C9 Fe1 C11 68.38(11)
C17 Fe1 C11 123.61(12)
C12 Fe1 C11 40.47(12)
C16 Fe1 C11 108.92(12)
C15 Fe1 C11 123.89(13)
C10 Fe1 C18 158.78(12)
C13 Fe1 C18 106.57(13)
C14 Fe1 C18 40.50(13)
C9 Fe1 C18 122.04(12)
C17 Fe1 C18 40.79(11)
C12 Fe1 C18 122.62(14)
C16 Fe1 C18 68.35(12)
C15 Fe1 C18 68.46(13)
C11 Fe1 C18 159.04(13)

loop_
_geom_bond_atom_site_label_1
_geom_bond_atom_site_label_2
_geom_bond_distance
C1 C2 1.393(4)
C1 C6 1.399(4)
C1 Cl3 1.727(3)
C2 C3 1.391(4)
C2 I2 2.097(3)
C3 C4 1.393(4)
C3 Cl2 1.730(3)
C4 C5 1.391(4)
C4 I1 2.088(3)
C5 C6 1.397(4)
C5 Cl1 1.732(3)
C6 C7 1.430(4)
C7 C8 1.196(4)
C8 C9 1.423(4)
C9 C13 1.433(4)
C9 C10 1.437(4)
C9 Fe1 2.045(3)
C10 C11 1.414(4)
C10 Fe1 2.040(3)
C10 H10 0.9300
C11 C12 1.418(4)
C11 Fe1 2.054(3)
C11 H11 0.9300
C12 C13 1.416(4)
C12 Fe1 2.047(3)
C12 H12 0.9300
C13 Fe1 2.040(3)
C13 H13 0.9300
C14 C18 1.419(5)
C14 C15 1.421(4)
C14 Fe1 2.044(3)
C14 H14 0.9300
C15 C16 1.417(4)
C15 Fe1 2.049(3)
C15 H15 0.9300
C16 C17 1.416(5)
C16 Fe1 2.048(3)
C16 H16 0.9300
C17 C18 1.429(4)
C17 Fe1 2.045(3)
C17 H17 0.9300
C18 Fe1 2.055(3)
C18 H18 0.9300

loop_
_geom_torsion_atom_site_label_1
_geom_torsion_atom_site_label_2
_geom_torsion_atom_site_label_3
_geom_torsion_atom_site_label_4
_geom_torsion
C6 C1 C2 C3 1.6(5)
Cl3 C1 C2 C3 -178.3(2)
C6 C1 C2 I2 -177.0(2)
Cl3 C1 C2 I2 3.1(4)
C1 C2 C3 C4 -1.8(5)
I2 C2 C3 C4 176.8(2)
C1 C2 C3 Cl2 179.0(2)
I2 C2 C3 Cl2 -2.4(4)
C2 C3 C4 C5 0.8(5)
Cl2 C3 C4 C5 -180.0(2)
C2 C3 C4 I1 178.6(2)
Cl2 C3 C4 I1 -2.2(3)
C3 C4 C5 C6 0.4(5)
I1 C4 C5 C6 -177.4(2)
C3 C4 C5 Cl1 178.3(2)
I1 C4 C5 Cl1 0.5(4)
C4 C5 C6 C1 -0.6(4)
Cl1 C5 C6 C1 -178.6(2)
C4 C5 C6 C7 177.3(3)
Cl1 C5 C6 C7 -0.7(4)
C2 C1 C6 C5 -0.4(4)
Cl3 C1 C6 C5 179.5(2)
C2 C1 C6 C7 -178.3(3)
Cl3 C1 C6 C7 1.6(4)
C5 C6 C7 C8 -70(8)
C1 C6 C7 C8 107(8)
C6 C7 C8 C9 128(11)
C7 C8 C9 C13 110(12)
C7 C8 C9 C10 -72(12)
C7 C8 C9 Fe1 -161(12)
C8 C9 C10 C11 -179.2(3)
C13 C9 C10 C11 -1.3(3)
Fe1 C9 C10 C11 -60.2(2)
C8 C9 C10 Fe1 -119.0(3)
C13 C9 C10 Fe1 58.9(2)
C9 C10 C11 C12 1.1(3)
Fe1 C10 C11 C12 -58.7(2)
C9 C10 C11 Fe1 59.7(2)
C10 C11 C12 C13 -0.5(4)
Fe1 C11 C12 C13 -59.0(2)
C10 C11 C12 Fe1 58.5(2)
C11 C12 C13 C9 -0.3(3)
Fe1 C12 C13 C9 -59.6(2)
C11 C12 C13 Fe1 59.3(2)
C8 C9 C13 C12 178.8(3)
C10 C9 C13 C12 1.0(3)
Fe1 C9 C13 C12 59.9(2)
C8 C9 C13 Fe1 119.0(3)
C10 C9 C13 Fe1 -58.9(2)
C18 C14 C15 C16 0.0(3)
Fe1 C14 C15 C16 59.6(2)
C18 C14 C15 Fe1 -59.6(2)
C14 C15 C16 C17 -0.3(3)
Fe1 C15 C16 C17 59.2(2)
C14 C15 C16 Fe1 -59.4(2)
C15 C16 C17 C18 0.5(4)
Fe1 C16 C17 C18 59.7(2)
C15 C16 C17 Fe1 -59.3(2)
C15 C14 C18 C17 0.3(3)
Fe1 C14 C18 C17 -59.1(2)
C15 C14 C18 Fe1 59.4(2)
C16 C17 C18 C14 -0.5(3)
Fe1 C17 C18 C14 59.2(2)
C16 C17 C18 Fe1 -59.6(2)
C11 C10 Fe1 C13 80.8(2)
C9 C10 Fe1 C13 -37.88(18)
C11 C10 Fe1 C14 -164.18(19)
C9 C10 Fe1 C14 77.2(2)
C11 C10 Fe1 C9 118.6(3)
C11 C10 Fe1 C17 -48.0(4)
C9 C10 Fe1 C17 -166.7(3)
C11 C10 Fe1 C12 37.15(18)
C9 C10 Fe1 C12 -81.50(19)
C11 C10 Fe1 C16 -80.7(2)
C9 C10 Fe1 C16 160.66(18)
C11 C10 Fe1 C15 -122.33(19)
C9 C10 Fe1 C15 119.02(19)
C9 C10 Fe1 C11 -118.6(3)
C11 C10 Fe1 C18 162.7(3)
C9 C10 Fe1 C18 44.1(4)
C12 C13 Fe1 C10 -80.8(2)
C9 C13 Fe1 C10 37.97(16)
C12 C13 Fe1 C14 162.67(19)
C9 C13 Fe1 C14 -78.6(2)
C12 C13 Fe1 C9 -118.8(3)
C12 C13 Fe1 C17 79.6(2)
C9 C13 Fe1 C17 -161.61(16)
C9 C13 Fe1 C12 118.8(3)
C12 C13 Fe1 C16 48.9(4)
C9 C13 Fe1 C16 167.7(3)
C12 C13 Fe1 C15 -165.4(3)
C9 C13 Fe1 C15 -46.7(4)
C12 C13 Fe1 C11 -37.29(19)
C9 C13 Fe1 C11 81.48(18)
C12 C13 Fe1 C18 121.2(2)
C9 C13 Fe1 C18 -120.07(18)
C18 C14 Fe1 C10 -162.29(18)
C15 C14 Fe1 C10 78.0(2)
C18 C14 Fe1 C13 -78.0(2)
C15 C14 Fe1 C13 162.24(18)
C18 C14 Fe1 C9 -120.24(19)
C15 C14 Fe1 C9 120.02(19)
C18 C14 Fe1 C17 38.14(18)
C15 C14 Fe1 C17 -81.6(2)
C18 C14 Fe1 C12 -46.9(4)
C15 C14 Fe1 C12 -166.6(3)
C18 C14 Fe1 C16 81.9(2)
C15 C14 Fe1 C16 -37.82(18)
C18 C14 Fe1 C15 119.7(3)
C18 C14 Fe1 C11 167.3(3)
C15 C14 Fe1 C11 47.6(4)
C15 C14 Fe1 C18 -119.7(3)
C8 C9 Fe1 C10 119.8(4)
C13 C9 Fe1 C10 -119.2(2)
C8 C9 Fe1 C13 -121.0(3)
C10 C9 Fe1 C13 119.2(2)
C8 C9 Fe1 C14 -1.5(3)
C13 C9 Fe1 C14 119.55(18)
C10 C9 Fe1 C14 -121.28(19)
C8 C9 Fe1 C17 -73.6(5)
C13 C9 Fe1 C17 47.4(4)
C10 C9 Fe1 C17 166.6(3)
C8 C9 Fe1 C12 -158.8(3)
C13 C9 Fe1 C12 -37.77(17)
C10 C9 Fe1 C12 81.41(19)
C8 C9 Fe1 C16 70.6(4)
C13 C9 Fe1 C16 -168.4(3)
C10 C9 Fe1 C16 -49.2(4)
C8 C9 Fe1 C15 40.2(3)
C13 C9 Fe1 C15 161.19(17)
C10 C9 Fe1 C15 -79.6(2)
C8 C9 Fe1 C11 157.6(3)
C13 C9 Fe1 C11 -81.44(19)
C10 C9 Fe1 C11 37.74(19)
C8 C9 Fe1 C18 -42.9(3)
C13 C9 Fe1 C18 78.1(2)
C10 C9 Fe1 C18 -162.72(19)
C16 C17 Fe1 C10 -44.3(4)
C18 C17 Fe1 C10 -163.5(3)
C16 C17 Fe1 C13 -164.14(17)
C18 C17 Fe1 C13 76.7(2)
C16 C17 Fe1 C14 81.3(2)
C18 C17 Fe1 C14 -37.87(19)
C16 C17 Fe1 C9 160.6(3)
C18 C17 Fe1 C9 41.4(4)
C16 C17 Fe1 C12 -121.80(18)
C18 C17 Fe1 C12 119.0(2)
C18 C17 Fe1 C16 -119.2(3)
C16 C17 Fe1 C15 37.41(17)
C18 C17 Fe1 C15 -81.8(2)
C16 C17 Fe1 C11 -79.7(2)
C18 C17 Fe1 C11 161.10(19)
C16 C17 Fe1 C18 119.2(3)
C13 C12 Fe1 C10 82.7(2)
C11 C12 Fe1 C10 -37.10(17)
C11 C12 Fe1 C13 -119.8(3)
C13 C12 Fe1 C14 -42.6(4)
C11 C12 Fe1 C14 -162.4(3)
C13 C12 Fe1 C9 38.27(19)
C11 C12 Fe1 C9 -81.54(19)
C13 C12 Fe1 C17 -119.56(19)
C11 C12 Fe1 C17 120.63(18)
C13 C12 Fe1 C16 -161.50(19)
C11 C12 Fe1 C16 78.7(2)
C13 C12 Fe1 C15 163.8(3)
C11 C12 Fe1 C15 44.0(5)
C13 C12 Fe1 C11 119.8(3)
C13 C12 Fe1 C18 -76.8(2)
C11 C12 Fe1 C18 163.35(17)
C17 C16 Fe1 C10 162.54(17)
C15 C16 Fe1 C10 -77.9(2)
C17 C16 Fe1 C13 41.3(4)
C15 C16 Fe1 C13 160.9(3)
C17 C16 Fe1 C14 -81.61(19)
C15 C16 Fe1 C14 37.99(18)
C17 C16 Fe1 C9 -161.1(3)
C15 C16 Fe1 C9 -41.5(4)
C15 C16 Fe1 C17 119.6(3)
C17 C16 Fe1 C12 77.7(2)
C15 C16 Fe1 C12 -162.70(18)
C17 C16 Fe1 C15 -119.6(3)
C17 C16 Fe1 C11 119.98(19)
C15 C16 Fe1 C11 -120.42(19)
C17 C16 Fe1 C18 -37.84(18)
C15 C16 Fe1 C18 81.76(19)
C16 C15 Fe1 C10 120.60(18)
C14 C15 Fe1 C10 -120.62(19)
C16 C15 Fe1 C13 -162.4(3)
C14 C15 Fe1 C13 -43.6(4)
C16 C15 Fe1 C14 -118.8(3)
C16 C15 Fe1 C9 163.32(18)
C14 C15 Fe1 C9 -77.9(2)
C16 C15 Fe1 C17 -37.43(18)
C14 C15 Fe1 C17 81.35(19)
C16 C15 Fe1 C12 46.4(5)
C14 C15 Fe1 C12 165.2(3)
C14 C15 Fe1 C16 118.8(3)
C16 C15 Fe1 C11 79.3(2)
C14 C15 Fe1 C11 -161.91(18)
C16 C15 Fe1 C18 -81.47(19)
C14 C15 Fe1 C18 37.31(18)
C12 C11 Fe1 C10 120.1(3)
C10 C11 Fe1 C13 -82.8(2)
C12 C11 Fe1 C13 37.34(18)
C10 C11 Fe1 C14 41.0(4)
C12 C11 Fe1 C14 161.1(3)
C10 C11 Fe1 C9 -38.43(19)
C12 C11 Fe1 C9 81.68(19)
C10 C11 Fe1 C17 161.20(19)
C12 C11 Fe1 C17 -78.7(2)
C10 C11 Fe1 C12 -120.1(3)
C10 C11 Fe1 C16 118.73(19)
C12 C11 Fe1 C16 -121.16(19)
C10 C11 Fe1 C15 76.4(2)
C12 C11 Fe1 C15 -163.54(18)
C10 C11 Fe1 C18 -162.5(3)
C12 C11 Fe1 C18 -42.4(4)
C14 C18 Fe1 C10 44.9(4)
C17 C18 Fe1 C10 163.6(3)
C14 C18 Fe1 C13 119.76(19)
C17 C18 Fe1 C13 -121.6(2)
C17 C18 Fe1 C14 118.7(3)
C14 C18 Fe1 C9 77.6(2)
C17 C18 Fe1 C9 -163.70(19)
C14 C18 Fe1 C17 -118.7(3)
C14 C18 Fe1 C12 161.07(18)
C17 C18 Fe1 C12 -80.3(2)
C14 C18 Fe1 C16 -81.1(2)
C17 C18 Fe1 C16 37.57(19)
C14 C18 Fe1 C15 -37.44(18)
C17 C18 Fe1 C15 81.2(2)
C14 C18 Fe1 C11 -167.6(3)
C17 C18 Fe1 C11 -48.9(4)
